data_2238736
loop_
_publ_author_name
'Bender, Christopher O.'
'Boer\'e, Ren\'e T.'

_publ_section_title
;
 (5<i>Z</i>,7<i>Z</i>,9<i>Z</i>)-5,10-Dibromobenzo[8]annulene
;
_journal_issue 11
_journal_name_full 'Acta Crystallographica Section E'
_journal_page_first o1641
_journal_paper_doi 10.1107/S1600536813027797
_journal_volume 69
_journal_year 2013
_chemical_formula_iupac 'C12 H8 Br2'
_chemical_formula_moiety 'C12 H8 Br2'
_chemical_formula_sum 'C12 H8 Br2'
_chemical_formula_weight 312.00
_chemical_melting_point 366
_chemical_name_common
;
3,8-Dibromobenzocyclo-octateraene
;
_chemical_name_systematic
;
(5<i>Z</i>,7<i>Z</i>,9<i>Z</i>)-5,10-Dibromobenzo[8]annulene
;
_space_group_crystal_system monoclinic
_space_group_IT_number 14
_space_group_name_Hall '-P 2ybc'
_space_group_name_H-M_alt 'P 1 21/c 1'
_symmetry_space_group_name_Hall '-P 2ybc'
_symmetry_space_group_name_H-M 'P 1 21/c 1'
_atom_sites_solution_hydrogens geom
_atom_sites_solution_primary dual
_atom_sites_solution_secondary difmap
_cell_angle_alpha 90
_cell_angle_beta 105.2980(6)
_cell_angle_gamma 90
_cell_formula_units_Z 4
_cell_length_a 8.5289(5)
_cell_length_b 8.3630(5)
_cell_length_c 15.5645(9)
_cell_measurement_reflns_used 9956
_cell_measurement_temperature 173(2)
_cell_measurement_theta_max 28.97
_cell_measurement_theta_min 2.48
_cell_volume 1070.83(11)
_computing_cell_refinement 'SAINT-Plus (Bruker, 2008)'
_computing_data_collection 'APEX2 (Bruker, 2008)'
_computing_data_reduction 'SAINT-Plus (Bruker, 2008)'
_computing_molecular_graphics 'Mercury (Macrae <i>et al.</i>, 2006)'
_computing_publication_material 'publCIF (Westrip, 2010)'
_computing_structure_refinement 'SHELXL2013 (Sheldrick, 2008)'
_computing_structure_solution 'SHELXD (Sheldrick, 2008)'
_diffrn_ambient_temperature 173(2)
_diffrn_detector_area_resol_mean 66.06
_diffrn_measured_fraction_theta_full 0.996
_diffrn_measured_fraction_theta_max 0.998
_diffrn_measurement_device_type
;
Bruker APEXII CCD area-detector
;
_diffrn_measurement_method '\f and \w scans'
_diffrn_radiation_monochromator graphite
_diffrn_radiation_type MoK\a
_diffrn_radiation_wavelength 0.71073
_diffrn_reflns_av_R_equivalents 0.0231
_diffrn_reflns_limit_h_max 11
_diffrn_reflns_limit_h_min -11
_diffrn_reflns_limit_k_max 10
_diffrn_reflns_limit_k_min -10
_diffrn_reflns_limit_l_max 20
_diffrn_reflns_limit_l_min -20
_diffrn_reflns_number 15053
_diffrn_reflns_theta_full 25.500
_diffrn_reflns_theta_max 27.387
_diffrn_reflns_theta_min 2.476
_exptl_absorpt_coefficient_mu 7.524
_exptl_absorpt_correction_T_max 0.7458
_exptl_absorpt_correction_T_min 0.5104
_exptl_absorpt_correction_type multi-scan
_exptl_absorpt_process_details
;
(SADABS; Bruker, 2008)
;
_exptl_crystal_colour colourless
_exptl_crystal_density_diffrn 1.935
_exptl_crystal_description block
_exptl_crystal_F_000 600
_exptl_crystal_size_max 0.155
_exptl_crystal_size_mid 0.089
_exptl_crystal_size_min 0.084
_refine_diff_density_max 0.489
_refine_diff_density_min -0.463
_refine_ls_extinction_method none
_refine_ls_goodness_of_fit_ref 1.039
_refine_ls_hydrogen_treatment constr
_refine_ls_matrix_type full
_refine_ls_number_parameters 127
_refine_ls_number_reflns 2426
_refine_ls_number_restraints 0
_refine_ls_restrained_S_all 1.039
_refine_ls_R_factor_all 0.0207
_refine_ls_R_factor_gt 0.0174
_refine_ls_shift/su_max 0.001
_refine_ls_shift/su_mean 0.000
_refine_ls_structure_factor_coef Fsqd
_refine_ls_weighting_details 'w=1/[\s^2^(Fo^2^)+(0.0171P)^2^+0.5892P] where P=(Fo^2^+2Fc^2^)/3'
_refine_ls_weighting_scheme calc
_refine_ls_wR_factor_gt 0.0385
_refine_ls_wR_factor_ref 0.0394
_reflns_number_gt 2217
_reflns_number_total 2426
_reflns_threshold_expression I>2\s(I)
_cod_data_source_file hg5345.cif
_cod_data_source_block I
_cod_database_code 2238736
_shelx_estimated_absorpt_t_min 0.452
_shelx_estimated_absorpt_t_max 0.532
_shelxl_version_number 2.013

loop_
_space_group_symop_operation_xyz
'x, y, z'
'-x, y+1/2, -z+1/2'
'-x, -y, -z'
'x, -y-1/2, z-1/2'

loop_
_atom_site_type_symbol
_atom_site_label
_atom_site_fract_x
_atom_site_fract_y
_atom_site_fract_z
_atom_site_U_iso_or_equiv
_atom_site_adp_type
_atom_site_calc_flag
_atom_site_occupancy
Br Br1 0.00196(2) 0.47441(2) 0.12658(2) 0.02901(6) Uani d 1
Br Br2 0.33582(2) 0.24542(2) -0.10638(2) 0.02977(6) Uani d 1
C C1 0.2640(2) -0.0177(2) 0.03420(12) 0.0251(4) Uani d 1
H H1 0.3169 -0.0572 -0.0081 0.030 Uiso calc 1
C C2 0.1703(2) -0.1200(2) 0.06965(13) 0.0289(4) Uani d 1
H H2 0.1598 -0.2291 0.0522 0.035 Uiso calc 1
C C3 0.0918(2) -0.0629(2) 0.13055(12) 0.0287(4) Uani d 1
H H3 0.0285 -0.1332 0.1557 0.034 Uiso calc 1
C C4 0.1056(2) 0.0963(2) 0.15478(11) 0.0240(4) Uani d 1
H H4 0.0496 0.1351 0.1958 0.029 Uiso calc 1
C C4A 0.20053(19) 0.2013(2) 0.11986(10) 0.0187(3) Uani d 1
C C5 0.2100(2) 0.3709(2) 0.14745(11) 0.0210(3) Uani d 1
C C6 0.3398(2) 0.4538(2) 0.19030(12) 0.0264(4) Uani d 1
H H6 0.3235 0.5615 0.2054 0.032 Uiso calc 1
C C7 0.5062(2) 0.3917(2) 0.21606(12) 0.0282(4) Uani d 1
H H7 0.5615 0.3944 0.2776 0.034 Uiso calc 1
C C8 0.5866(2) 0.3322(2) 0.16108(12) 0.0270(4) Uani d 1
H H8 0.6935 0.2938 0.1867 0.032 Uiso calc 1
C C9 0.5240(2) 0.3205(2) 0.06401(12) 0.0239(4) Uani d 1
H H9 0.5851 0.3714 0.0289 0.029 Uiso calc 1
C C10 0.3892(2) 0.2449(2) 0.02106(11) 0.0206(3) Uani d 1
C C10A 0.28235(19) 0.1430(2) 0.05945(11) 0.0187(3) Uani d 1

loop_
_atom_site_aniso_label
_atom_site_aniso_U_11
_atom_site_aniso_U_22
_atom_site_aniso_U_33
_atom_site_aniso_U_12
_atom_site_aniso_U_13
_atom_site_aniso_U_23
Br1 0.02787(10) 0.02768(10) 0.03510(11) 0.00464(7) 0.01468(8) -0.00192(8)
Br2 0.02890(10) 0.04284(12) 0.01930(9) 0.00265(8) 0.00940(7) 0.00122(7)
C1 0.0269(9) 0.0217(9) 0.0237(9) 0.0048(7) 0.0016(7) -0.0011(7)
C2 0.0294(9) 0.0177(9) 0.0326(10) -0.0018(7) -0.0041(8) 0.0015(8)
C3 0.0240(9) 0.0264(10) 0.0308(10) -0.0070(7) -0.0016(7) 0.0094(8)
C4 0.0202(8) 0.0286(9) 0.0229(8) -0.0020(7) 0.0052(7) 0.0032(7)
C4A 0.0173(7) 0.0198(8) 0.0170(8) -0.0005(6) 0.0012(6) 0.0014(6)
C5 0.0233(8) 0.0227(9) 0.0193(8) 0.0011(7) 0.0098(6) 0.0007(7)
C6 0.0338(10) 0.0236(9) 0.0233(9) -0.0048(8) 0.0101(7) -0.0057(7)
C7 0.0277(9) 0.0325(10) 0.0214(9) -0.0114(8) 0.0015(7) 0.0010(8)
C8 0.0200(8) 0.0298(10) 0.0287(9) -0.0054(7) 0.0019(7) 0.0055(8)
C9 0.0223(8) 0.0252(9) 0.0269(9) 0.0008(7) 0.0111(7) 0.0039(7)
C10 0.0227(8) 0.0228(9) 0.0178(8) 0.0063(7) 0.0081(6) 0.0011(6)
C10A 0.0171(7) 0.0192(8) 0.0174(8) 0.0009(6) 0.0006(6) 0.0019(6)

loop_
_atom_type_symbol
_atom_type_description
_atom_type_scat_dispersion_real
_atom_type_scat_dispersion_imag
_atom_type_scat_source
C C 0.0033 0.0016 'International Tables Vol C Tables 4.2.6.8 and 6.1.1.4'
Br Br -0.2901 2.4595 'International Tables Vol C Tables 4.2.6.8 and 6.1.1.4'
H H 0.0000 0.0000 'International Tables Vol C Tables 4.2.6.8 and 6.1.1.4'

loop_
_exptl_crystal_face_index_h
_exptl_crystal_face_index_k
_exptl_crystal_face_index_l
_exptl_crystal_face_perp_dist
0.00 0.00 -0.50 0.0480
0.00 0.00 0.50 0.0720
-1.00 0.00 0.00 0.0420
-1.00 -1.00 0.00 0.0400
1.00 1.00 0.00 0.0490
1.00 -1.00 -1.00 0.0430
-1.00 1.00 1.00 0.0800
-1.00 1.00 0.00 0.0440
1.00 -1.00 0.00 0.0440
0.00 2.00 -0.50 0.0500
0.00 -2.00 0.50 0.0560
1.00 -2.00 -0.50 0.0290
-1.00 2.00 0.50 0.0740
1.00 2.00 -1.00 0.0350
1.00 2.00 -0.50 0.0090
-1.00 -2.00 0.50 0.0340
-1.00 -2.00 1.00 0.0550
0.00 1.00 0.00 0.0440
0.00 -1.00 0.00 0.0400

loop_
_geom_angle_atom_site_label_1
_geom_angle_atom_site_label_2
_geom_angle_atom_site_label_3
_geom_angle
C2 C1 C10A 121.12(17)
C2 C1 H1 119.4
C10A C1 H1 119.4
C3 C2 C1 119.75(17)
C3 C2 H2 120.1
C1 C2 H2 120.1
C4 C3 C2 119.95(17)
C4 C3 H3 120.0
C2 C3 H3 120.0
C3 C4 C4A 121.04(17)
C3 C4 H4 119.5
C4A C4 H4 119.5
C10A C4A C4 119.05(16)
C10A C4A C5 122.07(15)
C4 C4A C5 118.88(15)
C6 C5 C4A 128.45(16)
C6 C5 Br1 117.39(13)
C4A C5 Br1 113.91(12)
C5 C6 C7 124.91(17)
C5 C6 H6 117.5
C7 C6 H6 117.5
C8 C7 C6 125.79(16)
C8 C7 H7 117.1
C6 C7 H7 117.1
C7 C8 C9 125.45(17)
C7 C8 H8 117.3
C9 C8 H8 117.3
C10 C9 C8 125.57(16)
C10 C9 H9 117.2
C8 C9 H9 117.2
C9 C10 C10A 127.81(16)
C9 C10 Br2 117.29(13)
C10A C10 Br2 114.52(12)
C1 C10A C4A 119.06(16)
C1 C10A C10 118.30(15)
C4A C10A C10 122.64(15)

loop_
_geom_bond_atom_site_label_1
_geom_bond_atom_site_label_2
_geom_bond_distance
Br1 C5 1.9234(17)
Br2 C10 1.9145(17)
C1 C2 1.382(3)
C1 C10A 1.397(2)
C1 H1 0.9500
C2 C3 1.381(3)
C2 H2 0.9500
C3 C4 1.380(3)
C3 H3 0.9500
C4 C4A 1.398(2)
C4 H4 0.9500
C4A C10A 1.398(2)
C4A C5 1.478(2)
C5 C6 1.327(2)
C6 C7 1.465(3)
C6 H6 0.9500
C7 C8 1.326(3)
C7 H7 0.9500
C8 C9 1.467(3)
C8 H8 0.9500
C9 C10 1.327(2)
C9 H9 0.9500
C10 C10A 1.484(2)

loop_
_geom_torsion_atom_site_label_1
_geom_torsion_atom_site_label_2
_geom_torsion_atom_site_label_3
_geom_torsion_atom_site_label_4
_geom_torsion
C10A C1 C2 C3 0.6(3)
C1 C2 C3 C4 0.9(3)
C2 C3 C4 C4A -1.2(3)
C3 C4 C4A C10A 0.0(2)
C3 C4 C4A C5 179.50(16)
C10A C4A C5 C6 -62.3(2)
C4 C4A C5 C6 118.2(2)
C10A C4A C5 Br1 123.72(14)
C4 C4A C5 Br1 -55.72(18)
C4A C5 C6 C7 2.9(3)
Br1 C5 C6 C7 176.62(14)
C5 C6 C7 C8 58.2(3)
C6 C7 C8 C9 1.3(3)
C7 C8 C9 C10 -57.1(3)
C8 C9 C10 C10A -6.8(3)
C8 C9 C10 Br2 -179.26(14)
C2 C1 C10A C4A -1.7(2)
C2 C1 C10A C10 177.97(15)
C4 C4A C10A C1 1.4(2)
C5 C4A C10A C1 -178.05(15)
C4 C4A C10A C10 -178.29(15)
C5 C4A C10A C10 2.3(2)
C9 C10 C10A C1 -118.0(2)
Br2 C10 C10A C1 54.57(18)
C9 C10 C10A C4A 61.7(2)
Br2 C10 C10A C4A -125.75(14)
